data_7205150
loop_
_publ_author_name
'Wang, Chih-Chieh'
'Liu, Fang-Chen'
'Chiu, Chih-Kai'
'Song, You'
'Wang, Shih-Chi'
'Wang, Yu'
'Lee, Gene-Hsiang'
'Sheu, Hwo-Shuenn'
'Yang, En-Che'

_publ_section_title
;
 Synthesis, structural characterization and magnetic behavior of a 2D
 bi-layer MOF, {[Ni2(C5O5)2(bpe)2]&#x00B7;H2O}n (bpe =
 1,2-bis(4-pyridyl)ethylene)
;
_journal_issue 1
_journal_name_full CrystEngComm
_journal_page_first 118
_journal_paper_doi 10.1039/c0ce00111b
_journal_volume 13
_journal_year 2011
_chemical_formula_sum 'C34 H22 N4 Ni2 O11'
_chemical_formula_weight 779.98
_chemical_name_systematic
;
?
;
_space_group_IT_number 14
_symmetry_cell_setting monoclinic
_symmetry_space_group_name_Hall '-P 2ybc'
_symmetry_space_group_name_H-M 'P 1 21/c 1'
_atom_sites_solution_hydrogens geom
_atom_sites_solution_primary direct
_atom_sites_solution_secondary difmap
_audit_creation_method SHELXL-97
_cell_angle_alpha 90.00
_cell_angle_beta 90.412(2)
_cell_angle_gamma 90.00
_cell_formula_units_Z 4
_cell_length_a 7.9639(5)
_cell_length_b 24.3259(16)
_cell_length_c 16.0648(10)
_cell_measurement_reflns_used 2462
_cell_measurement_temperature 295(2)
_cell_measurement_theta_max 24.00
_cell_measurement_theta_min 2.56
_cell_volume 3112.1(3)
_computing_cell_refinement 'Bruker SAINT'
_computing_data_collection 'Bruker SMART'
_computing_data_reduction 'Bruker SAINT'
_computing_molecular_graphics 'Bruker SHELXTL'
_computing_publication_material 'Bruker SHELXTL'
_computing_structure_refinement 'SHELXL-97 (Sheldrick, 1997)'
_computing_structure_solution 'SHELXS-97 (Sheldrick, 1990)'
_diffrn_ambient_temperature 295(2)
_diffrn_measured_fraction_theta_full 0.998
_diffrn_measured_fraction_theta_max 0.998
_diffrn_measurement_device_type 'BRUKER SMART APEXCCD area detector'
_diffrn_measurement_method 'omega scans'
_diffrn_radiation_monochromator graphite
_diffrn_radiation_source 'fine-focus sealed tube'
_diffrn_radiation_type MoK\a
_diffrn_radiation_wavelength 0.71073
_diffrn_reflns_av_R_equivalents 0.0679
_diffrn_reflns_av_sigmaI/netI 0.0707
_diffrn_reflns_limit_h_max 8
_diffrn_reflns_limit_h_min -10
_diffrn_reflns_limit_k_max 31
_diffrn_reflns_limit_k_min -31
_diffrn_reflns_limit_l_max 20
_diffrn_reflns_limit_l_min -20
_diffrn_reflns_number 25212
_diffrn_reflns_theta_full 27.50
_diffrn_reflns_theta_max 27.50
_diffrn_reflns_theta_min 1.52
_exptl_absorpt_coefficient_mu 1.283
_exptl_absorpt_correction_T_max 0.8019
_exptl_absorpt_correction_T_min 0.7835
_exptl_absorpt_correction_type multi-scan
_exptl_crystal_colour green
_exptl_crystal_density_diffrn 1.665
_exptl_crystal_density_meas 0
_exptl_crystal_density_method 'not measured'
_exptl_crystal_description block
_exptl_crystal_F_000 1592
_exptl_crystal_size_max 0.20
_exptl_crystal_size_mid 0.20
_exptl_crystal_size_min 0.18
_refine_diff_density_max 0.753
_refine_diff_density_min -0.390
_refine_diff_density_rms 0.099
_refine_ls_extinction_method none
_refine_ls_goodness_of_fit_ref 1.116
_refine_ls_hydrogen_treatment mixed
_refine_ls_matrix_type full
_refine_ls_number_parameters 460
_refine_ls_number_reflns 7147
_refine_ls_number_restraints 0
_refine_ls_restrained_S_all 1.116
_refine_ls_R_factor_all 0.0942
_refine_ls_R_factor_gt 0.0651
_refine_ls_shift/su_max 0.002
_refine_ls_shift/su_mean 0.000
_refine_ls_structure_factor_coef Fsqd
_refine_ls_weighting_details 'calc w=1/[\s^2^(Fo^2^)+(0.0488P)^2^+1.4746P] where P=(Fo^2^+2Fc^2^)/3'
_refine_ls_weighting_scheme calc
_refine_ls_wR_factor_gt 0.1223
_refine_ls_wR_factor_ref 0.1325
_reflns_number_gt 5389
_reflns_number_total 7147
_reflns_threshold_expression >2sigma(I)
_cod_data_source_file C0CE00111B.TXT
_cod_data_source_block ic11068
_cod_depositor_comments
;
The following automatic conversions were performed:
'_symmetry_cell_setting' value 'Monoclinic' changed to 'monoclinic'
according to '/home/saulius/struct/CIF-dictionaries/cif_core.dic'
dictionary named 'cif_core.dic' version 2.4.1 from 2010-06-29.

Automatic conversion script
Id: cif_fix_enum 1555 2011-01-17 13:19:09Z saulius 
;
_cod_original_sg_symbol_H-M P2(1)/c
_cod_database_code 7205150

loop_
_symmetry_equiv_pos_as_xyz
'x, y, z'
'-x, y+1/2, -z+1/2'
'-x, -y, -z'
'x, -y-1/2, z-1/2'

loop_
_atom_site_label
_atom_site_type_symbol
_atom_site_fract_x
_atom_site_fract_y
_atom_site_fract_z
_atom_site_U_iso_or_equiv
_atom_site_adp_type
_atom_site_occupancy
_atom_site_symmetry_multiplicity
_atom_site_calc_flag
_atom_site_refinement_flags
_atom_site_disorder_assembly
_atom_site_disorder_group
Ni1 Ni 0.61868(6) 0.586006(19) 0.63055(3) 0.02008(14) Uani 1 1 d . . .
Ni2 Ni 0.34567(6) 0.594606(18) 0.87263(3) 0.02019(14) Uani 1 1 d . . .
O1 O 0.5526(3) 0.50415(10) 0.61602(15) 0.0258(6) Uani 1 1 d . . .
O2 O 0.4736(3) 0.57520(10) 0.75032(15) 0.0257(6) Uani 1 1 d . . .
O3 O 0.4110(3) 0.51378(11) 0.89793(15) 0.0270(6) Uani 1 1 d . . .
O4 O 0.4205(5) 0.39385(12) 0.85091(19) 0.0491(9) Uani 1 1 d . . .
O5 O 0.5421(4) 0.38794(12) 0.68107(19) 0.0480(9) Uani 1 1 d . . .
O6 O 0.7297(3) 0.66233(11) 0.66516(17) 0.0297(6) Uani 1 1 d . . .
O7 O 0.8228(3) 0.55579(10) 0.70046(16) 0.0266(6) Uani 1 1 d . . .
O8 O 1.1302(3) 0.56005(10) 0.81728(16) 0.0268(6) Uani 1 1 d . . .
O9 O 1.2265(3) 0.66815(10) 0.83219(17) 0.0282(6) Uani 1 1 d . . .
O10 O 0.9746(4) 0.74163(11) 0.74402(19) 0.0394(8) Uani 1 1 d . . .
N1 N 0.7458(4) 0.58142(13) 0.5192(2) 0.0272(7) Uani 1 1 d . . .
N2 N 0.2458(4) 0.59788(13) 0.99109(19) 0.0260(7) Uani 1 1 d . . .
N3 N 0.4183(4) 0.62593(13) 0.58035(19) 0.0239(7) Uani 1 1 d . . .
N4 N 0.5577(4) 0.63567(13) 0.90591(19) 0.0240(7) Uani 1 1 d . . .
C1 C 0.5171(4) 0.48704(15) 0.6885(2) 0.0229(8) Uani 1 1 d . . .
C2 C 0.4773(4) 0.52270(15) 0.7551(2) 0.0211(8) Uani 1 1 d . . .
C3 C 0.4445(5) 0.49213(15) 0.8288(2) 0.0226(8) Uani 1 1 d . . .
C4 C 0.4532(5) 0.43303(17) 0.8074(2) 0.0290(9) Uani 1 1 d . . .
C5 C 0.5102(5) 0.42993(17) 0.7188(2) 0.0277(9) Uani 1 1 d . . .
C6 C 0.8545(5) 0.65248(15) 0.7102(2) 0.0249(9) Uani 1 1 d . . .
C7 C 0.9015(4) 0.59624(15) 0.7298(2) 0.0217(8) Uani 1 1 d . . .
C8 C 1.0483(5) 0.59814(15) 0.7837(2) 0.0223(8) Uani 1 1 d . . .
C9 C 1.0968(5) 0.65506(15) 0.7927(2) 0.0242(8) Uani 1 1 d . . .
C10 C 0.9748(5) 0.69146(16) 0.7489(2) 0.0260(9) Uani 1 1 d . . .
C11 C 0.7975(5) 0.53316(17) 0.4894(3) 0.0340(10) Uani 1 1 d . . .
H11A H 0.7850 0.5022 0.5227 0.041 Uiso 1 1 calc R . .
C12 C 0.8685(5) 0.52659(17) 0.4116(3) 0.0338(10) Uani 1 1 d . . .
H12A H 0.9013 0.4919 0.3938 0.041 Uiso 1 1 calc R . .
C13 C 0.8907(5) 0.57154(16) 0.3605(2) 0.0287(9) Uani 1 1 d . . .
C14 C 0.8331(5) 0.62177(17) 0.3907(3) 0.0346(10) Uani 1 1 d . . .
H14A H 0.8409 0.6531 0.3579 0.041 Uiso 1 1 calc R . .
C15 C 0.7651(5) 0.62504(17) 0.4685(3) 0.0328(10) Uani 1 1 d . . .
H15A H 0.7302 0.6593 0.4874 0.039 Uiso 1 1 calc R . .
C16 C 0.9691(5) 0.56546(17) 0.2786(3) 0.0325(10) Uani 1 1 d . . .
H16A H 0.9718 0.5304 0.2556 0.039 Uiso 1 1 calc R . .
C17 C 0.0360(5) 0.60559(18) 1.2352(2) 0.0335(10) Uani 1 1 d . . .
H17A H 0.0344 0.6405 1.2586 0.040 Uiso 1 1 calc R . .
C18 C 0.2577(5) 0.64211(16) 1.0393(3) 0.0307(9) Uani 1 1 d . . .
H18A H 0.3110 0.6731 1.0181 0.037 Uiso 1 1 calc R . .
C19 C 0.1956(6) 0.64464(16) 1.1189(3) 0.0327(10) Uani 1 1 d . . .
H19A H 0.2092 0.6766 1.1501 0.039 Uiso 1 1 calc R . .
C20 C 0.1131(5) 0.59998(16) 1.1527(2) 0.0279(9) Uani 1 1 d . . .
C21 C 0.1033(6) 0.55321(17) 1.1031(3) 0.0347(10) Uani 1 1 d . . .
H21A H 0.0516 0.5216 1.1231 0.042 Uiso 1 1 calc R . .
C22 C 0.1699(5) 0.55381(16) 1.0246(3) 0.0326(10) Uani 1 1 d . . .
H22A H 0.1622 0.5220 0.9928 0.039 Uiso 1 1 calc R . .
C23 C 0.3549(5) 0.66938(15) 0.6215(2) 0.0299(9) Uani 1 1 d . . .
H23A H 0.3952 0.6767 0.6748 0.036 Uiso 1 1 calc R . .
C24 C 0.2340(5) 0.70336(17) 0.5887(3) 0.0320(10) Uani 1 1 d . . .
H24A H 0.1930 0.7324 0.6201 0.038 Uiso 1 1 calc R . .
C25 C 0.1726(5) 0.69453(16) 0.5089(2) 0.0273(9) Uani 1 1 d . . .
C26 C 0.2406(5) 0.64992(18) 0.4660(3) 0.0356(11) Uani 1 1 d . . .
H26A H 0.2059 0.6425 0.4118 0.043 Uiso 1 1 calc R . .
C27 C 0.3588(5) 0.61703(17) 0.5040(2) 0.0309(9) Uani 1 1 d . . .
H27A H 0.3993 0.5869 0.4747 0.037 Uiso 1 1 calc R . .
C28 C 0.0469(5) 0.73021(17) 0.4691(3) 0.0335(10) Uani 1 1 d . . .
H28A H 0.0369 0.7288 0.4114 0.040 Uiso 1 1 calc R . .
C29 C 0.9470(5) 0.73578(17) 1.0093(3) 0.0321(10) Uani 1 1 d . . .
H29A H 0.9602 0.7334 1.0668 0.039 Uiso 1 1 calc R . .
C30 C 0.5924(5) 0.68507(17) 0.8733(2) 0.0297(9) Uani 1 1 d . . .
H30A H 0.5276 0.6976 0.8288 0.036 Uiso 1 1 calc R . .
C31 C 0.7204(5) 0.71812(17) 0.9032(3) 0.0329(10) Uani 1 1 d . . .
H31A H 0.7422 0.7518 0.8780 0.039 Uiso 1 1 calc R . .
C32 C 0.8159(5) 0.70120(17) 0.9704(2) 0.0286(9) Uani 1 1 d . . .
C33 C 0.7814(5) 0.64930(18) 1.0029(3) 0.0372(11) Uani 1 1 d . . .
H33A H 0.8446 0.6358 1.0473 0.045 Uiso 1 1 calc R . .
C34 C 0.6538(5) 0.61812(17) 0.9692(3) 0.0324(10) Uani 1 1 d . . .
H34A H 0.6336 0.5834 0.9914 0.039 Uiso 1 1 calc R . .
O11 O 0.4565(11) 0.2787(2) 0.7761(5) 0.198(4) Uani 1 1 d . . .
H11B H 0.5401 0.2829 0.7282 0.297 Uiso 1 1 d . . .
H11C H 0.4645 0.2891 0.8357 0.297 Uiso 1 1 d . . .

loop_
_atom_site_aniso_label
_atom_site_aniso_U_11
_atom_site_aniso_U_22
_atom_site_aniso_U_33
_atom_site_aniso_U_23
_atom_site_aniso_U_13
_atom_site_aniso_U_12
Ni1 0.0156(3) 0.0241(2) 0.0206(3) 0.0002(2) 0.00000(19) 0.00253(19)
Ni2 0.0153(3) 0.0245(3) 0.0208(3) -0.0008(2) 0.00019(19) -0.00284(19)
O1 0.0263(15) 0.0301(14) 0.0210(14) -0.0029(11) 0.0032(12) -0.0023(12)
O2 0.0273(15) 0.0230(14) 0.0267(14) 0.0001(11) 0.0008(12) 0.0002(11)
O3 0.0278(16) 0.0335(15) 0.0197(14) 0.0018(11) 0.0011(12) 0.0031(12)
O4 0.075(3) 0.0319(16) 0.0411(19) 0.0089(14) 0.0152(18) -0.0013(16)
O5 0.077(3) 0.0283(16) 0.0393(19) -0.0078(14) 0.0134(18) 0.0055(16)
O6 0.0221(15) 0.0330(15) 0.0339(16) 0.0002(12) -0.0091(13) 0.0058(12)
O7 0.0208(15) 0.0272(14) 0.0316(15) -0.0034(12) -0.0056(12) 0.0001(11)
O8 0.0216(14) 0.0256(14) 0.0331(15) -0.0005(12) -0.0047(12) 0.0011(11)
O9 0.0221(15) 0.0261(15) 0.0364(17) -0.0026(12) -0.0053(13) -0.0059(11)
O10 0.0399(19) 0.0260(16) 0.052(2) 0.0000(14) -0.0050(16) -0.0024(13)
N1 0.0235(18) 0.0318(18) 0.0262(18) -0.0011(14) 0.0052(15) -0.0008(14)
N2 0.0217(18) 0.0321(18) 0.0243(17) -0.0020(14) 0.0035(14) -0.0038(14)
N3 0.0215(17) 0.0295(17) 0.0209(17) -0.0018(13) -0.0006(14) 0.0036(14)
N4 0.0202(17) 0.0337(18) 0.0182(16) -0.0003(14) 0.0033(14) -0.0047(14)
C1 0.0146(19) 0.031(2) 0.023(2) -0.0020(16) 0.0012(16) 0.0007(15)
C2 0.0134(18) 0.031(2) 0.0192(19) 0.0001(16) 0.0033(15) 0.0016(15)
C3 0.0181(19) 0.027(2) 0.022(2) 0.0009(16) 0.0000(16) 0.0002(15)
C4 0.028(2) 0.034(2) 0.025(2) 0.0018(18) 0.0007(18) 0.0043(18)
C5 0.029(2) 0.031(2) 0.023(2) -0.0002(17) 0.0024(18) -0.0006(17)
C6 0.019(2) 0.030(2) 0.026(2) -0.0022(16) 0.0030(17) 0.0008(16)
C7 0.0147(18) 0.028(2) 0.0225(19) 0.0003(16) 0.0007(15) -0.0005(15)
C8 0.0174(19) 0.027(2) 0.0223(19) 0.0005(16) -0.0005(16) -0.0028(15)
C9 0.016(2) 0.031(2) 0.026(2) -0.0001(17) -0.0008(16) -0.0009(16)
C10 0.021(2) 0.029(2) 0.028(2) 0.0013(17) 0.0011(17) -0.0013(16)
C11 0.030(2) 0.036(2) 0.036(2) 0.0092(19) 0.014(2) 0.0105(19)
C12 0.033(2) 0.033(2) 0.036(2) 0.0005(19) 0.014(2) 0.0071(19)
C13 0.024(2) 0.034(2) 0.029(2) 0.0004(17) 0.0061(18) 0.0004(17)
C14 0.041(3) 0.031(2) 0.032(2) 0.0084(18) 0.014(2) 0.0017(19)
C15 0.039(3) 0.027(2) 0.033(2) -0.0010(18) 0.007(2) -0.0007(18)
C16 0.035(3) 0.031(2) 0.032(2) -0.0014(18) 0.007(2) 0.0048(18)
C17 0.036(3) 0.034(2) 0.030(2) -0.0038(18) 0.007(2) -0.0012(19)
C18 0.033(2) 0.026(2) 0.033(2) 0.0029(17) 0.0066(19) -0.0041(17)
C19 0.040(3) 0.030(2) 0.028(2) -0.0037(17) 0.001(2) -0.0002(18)
C20 0.030(2) 0.031(2) 0.023(2) 0.0000(16) 0.0025(17) 0.0004(17)
C21 0.037(3) 0.034(2) 0.033(2) -0.0012(19) 0.011(2) -0.0098(19)
C22 0.040(3) 0.026(2) 0.032(2) -0.0036(17) 0.007(2) -0.0103(18)
C23 0.034(2) 0.033(2) 0.023(2) -0.0052(17) -0.0021(18) 0.0061(18)
C24 0.033(2) 0.031(2) 0.033(2) -0.0032(18) 0.001(2) 0.0095(18)
C25 0.018(2) 0.035(2) 0.029(2) 0.0032(17) -0.0007(17) 0.0064(17)
C26 0.028(2) 0.052(3) 0.026(2) -0.0056(19) -0.0056(19) 0.013(2)
C27 0.024(2) 0.039(2) 0.030(2) -0.0053(18) -0.0005(18) 0.0086(18)
C28 0.026(2) 0.038(2) 0.036(3) 0.0025(19) -0.007(2) 0.0087(18)
C29 0.028(2) 0.037(2) 0.031(2) -0.0012(18) -0.0051(19) -0.0048(18)
C30 0.027(2) 0.038(2) 0.024(2) 0.0059(18) -0.0027(18) -0.0042(18)
C31 0.025(2) 0.035(2) 0.039(3) 0.0049(19) 0.0006(19) -0.0093(18)
C32 0.020(2) 0.038(2) 0.028(2) -0.0007(18) 0.0000(17) -0.0085(17)
C33 0.027(2) 0.046(3) 0.038(3) 0.008(2) -0.014(2) -0.0079(19)
C34 0.029(2) 0.034(2) 0.034(2) 0.0087(18) -0.003(2) -0.0093(18)
O11 0.284(10) 0.063(4) 0.246(8) -0.029(5) -0.045(8) -0.025(5)

loop_
_atom_type_symbol
_atom_type_description
_atom_type_scat_dispersion_real
_atom_type_scat_dispersion_imag
_atom_type_scat_source
C C 0.0033 0.0016 'International Tables Vol C Tables 4.2.6.8 and 6.1.1.4'
H H 0.0000 0.0000 'International Tables Vol C Tables 4.2.6.8 and 6.1.1.4'
N N 0.0061 0.0033 'International Tables Vol C Tables 4.2.6.8 and 6.1.1.4'
O O 0.0106 0.0060 'International Tables Vol C Tables 4.2.6.8 and 6.1.1.4'
Ni Ni 0.3393 1.1124 'International Tables Vol C Tables 4.2.6.8 and 6.1.1.4'

loop_
_geom_angle_atom_site_label_1
_geom_angle_atom_site_label_2
_geom_angle_atom_site_label_3
_geom_angle
_geom_angle_site_symmetry_1
_geom_angle_site_symmetry_3
_geom_angle_publ_flag
N3 Ni1 N1 94.04(13) . . ?
N3 Ni1 O1 102.52(12) . . ?
N1 Ni1 O1 88.63(11) . . ?
N3 Ni1 O7 169.19(11) . . ?
N1 Ni1 O7 93.55(12) . . ?
O1 Ni1 O7 85.35(10) . . ?
N3 Ni1 O6 90.60(11) . . ?
N1 Ni1 O6 93.90(12) . . ?
O1 Ni1 O6 166.44(10) . . ?
O7 Ni1 O6 81.21(10) . . ?
N3 Ni1 O2 89.35(11) . . ?
N1 Ni1 O2 170.13(11) . . ?
O1 Ni1 O2 81.58(10) . . ?
O7 Ni1 O2 84.43(10) . . ?
O6 Ni1 O2 95.33(10) . . ?
N4 Ni2 N2 93.64(12) . . ?
N4 Ni2 O3 102.00(12) . . ?
N2 Ni2 O3 87.36(11) . . ?
N4 Ni2 O8 169.38(12) . 1_455 ?
N2 Ni2 O8 94.95(12) . 1_455 ?
O3 Ni2 O8 84.65(10) . 1_455 ?
N4 Ni2 O9 92.01(11) . 1_455 ?
N2 Ni2 O9 94.29(12) . 1_455 ?
O3 Ni2 O9 165.77(10) . 1_455 ?
O8 Ni2 O9 81.13(10) 1_455 1_455 ?
N4 Ni2 O2 87.29(11) . . ?
N2 Ni2 O2 169.15(11) . . ?
O3 Ni2 O2 81.88(10) . . ?
O8 Ni2 O2 85.45(10) 1_455 . ?
O9 Ni2 O2 96.48(10) 1_455 . ?
C1 O1 Ni1 105.7(2) . . ?
C2 O2 Ni1 98.9(2) . . ?
C2 O2 Ni2 99.6(2) . . ?
Ni1 O2 Ni2 161.00(13) . . ?
C3 O3 Ni2 106.1(2) . . ?
C6 O6 Ni1 108.2(2) . . ?
C7 O7 Ni1 108.0(2) . . ?
C8 O8 Ni2 107.9(2) . 1_655 ?
C9 O9 Ni2 107.8(2) . 1_655 ?
C11 N1 C15 116.1(3) . . ?
C11 N1 Ni1 120.9(3) . . ?
C15 N1 Ni1 122.7(3) . . ?
C18 N2 C22 116.2(3) . . ?
C18 N2 Ni2 122.8(3) . . ?
C22 N2 Ni2 121.0(3) . . ?
C27 N3 C23 116.6(3) . . ?
C27 N3 Ni1 124.2(3) . . ?
C23 N3 Ni1 118.5(3) . . ?
C34 N4 C30 117.7(3) . . ?
C34 N4 Ni2 120.9(3) . . ?
C30 N4 Ni2 120.8(3) . . ?
O1 C1 C2 123.0(3) . . ?
O1 C1 C5 128.4(3) . . ?
C2 C1 C5 108.6(3) . . ?
O2 C2 C1 124.9(3) . . ?
O2 C2 C3 124.5(3) . . ?
C1 C2 C3 110.6(3) . . ?
O3 C3 C2 123.8(3) . . ?
O3 C3 C4 128.4(3) . . ?
C2 C3 C4 107.8(3) . . ?
O4 C4 C3 128.3(4) . . ?
O4 C4 C5 125.2(4) . . ?
C3 C4 C5 106.5(3) . . ?
O5 C5 C1 128.3(4) . . ?
O5 C5 C4 125.5(4) . . ?
C1 C5 C4 106.2(3) . . ?
O6 C6 C7 120.6(3) . . ?
O6 C6 C10 129.1(3) . . ?
C7 C6 C10 110.3(3) . . ?
O7 C7 C8 130.3(3) . . ?
O7 C7 C6 122.0(3) . . ?
C8 C7 C6 107.7(3) . . ?
O8 C8 C9 121.9(3) . . ?
O8 C8 C7 130.4(3) . . ?
C9 C8 C7 107.7(3) . . ?
O9 C9 C8 121.0(3) . . ?
O9 C9 C10 128.5(3) . . ?
C8 C9 C10 110.5(3) . . ?
O10 C10 C6 127.7(4) . . ?
O10 C10 C9 128.7(4) . . ?
C6 C10 C9 103.6(3) . . ?
N1 C11 C12 123.7(4) . . ?
C13 C12 C11 120.0(4) . . ?
C12 C13 C14 116.4(4) . . ?
C12 C13 C16 120.7(4) . . ?
C14 C13 C16 122.9(4) . . ?
C15 C14 C13 120.2(4) . . ?
N1 C15 C14 123.6(4) . . ?
C17 C16 C13 125.3(4) 1_654 . ?
C16 C17 C20 125.6(4) 1_456 . ?
N2 C18 C19 123.6(4) . . ?
C18 C19 C20 120.4(4) . . ?
C19 C20 C21 116.2(4) . . ?
C19 C20 C17 118.9(4) . . ?
C21 C20 C17 124.8(4) . . ?
C22 C21 C20 119.9(4) . . ?
N2 C22 C21 123.7(4) . . ?
N3 C23 C24 123.3(4) . . ?
C23 C24 C25 120.3(4) . . ?
C24 C25 C26 116.2(4) . . ?
C24 C25 C28 123.1(4) . . ?
C26 C25 C28 120.7(4) . . ?
C27 C26 C25 120.0(4) . . ?
N3 C27 C26 123.6(4) . . ?
C29 C28 C25 124.6(4) 4_475 . ?
C28 C29 C32 125.2(4) 4_676 . ?
N4 C30 C31 122.6(4) . . ?
C32 C31 C30 120.0(4) . . ?
C31 C32 C33 117.0(4) . . ?
C31 C32 C29 123.1(4) . . ?
C33 C32 C29 119.8(4) . . ?
C34 C33 C32 119.9(4) . . ?
N4 C34 C33 122.7(4) . . ?

loop_
_geom_bond_atom_site_label_1
_geom_bond_atom_site_label_2
_geom_bond_distance
_geom_bond_site_symmetry_2
_geom_bond_publ_flag
Ni1 N3 2.030(3) . ?
Ni1 N1 2.065(3) . ?
Ni1 O1 2.072(3) . ?
Ni1 O7 2.102(2) . ?
Ni1 O6 2.129(3) . ?
Ni1 O2 2.267(3) . ?
Ni2 N4 2.030(3) . ?
Ni2 N2 2.070(3) . ?
Ni2 O3 2.073(3) . ?
Ni2 O8 2.102(3) 1_455 ?
Ni2 O9 2.125(3) 1_455 ?
Ni2 O2 2.269(3) . ?
O1 C1 1.270(4) . ?
O2 C2 1.280(4) . ?
O3 C3 1.260(4) . ?
O4 C4 1.211(5) . ?
O5 C5 1.215(5) . ?
O6 C6 1.248(4) . ?
O7 C7 1.257(4) . ?
O8 C8 1.253(4) . ?
O8 Ni2 2.102(3) 1_655 ?
O9 C9 1.250(4) . ?
O9 Ni2 2.125(3) 1_655 ?
O10 C10 1.223(5) . ?
N1 C11 1.334(5) . ?
N1 C15 1.347(5) . ?
N2 C18 1.329(5) . ?
N2 C22 1.345(5) . ?
N3 C27 1.329(5) . ?
N3 C23 1.346(5) . ?
N4 C34 1.339(5) . ?
N4 C30 1.340(5) . ?
C1 C2 1.416(5) . ?
C1 C5 1.473(5) . ?
C2 C3 1.424(5) . ?
C3 C4 1.480(5) . ?
C4 C5 1.500(6) . ?
C6 C7 1.452(5) . ?
C6 C10 1.481(5) . ?
C7 C8 1.451(5) . ?
C8 C9 1.444(5) . ?
C9 C10 1.488(5) . ?
C11 C12 1.385(6) . ?
C12 C13 1.379(5) . ?
C13 C14 1.394(6) . ?
C13 C16 1.468(6) . ?
C14 C15 1.367(6) . ?
C16 C17 1.315(6) 1_654 ?
C17 C16 1.315(6) 1_456 ?
C17 C20 1.470(6) . ?
C18 C19 1.375(6) . ?
C19 C20 1.383(6) . ?
C20 C21 1.391(5) . ?
C21 C22 1.371(6) . ?
C23 C24 1.372(5) . ?
C24 C25 1.385(5) . ?
C25 C26 1.396(6) . ?
C25 C28 1.468(5) . ?
C26 C27 1.375(5) . ?
C28 C29 1.320(6) 4_475 ?
C29 C28 1.320(6) 4_676 ?
C29 C32 1.476(5) . ?
C30 C31 1.382(5) . ?
C31 C32 1.379(5) . ?
C32 C33 1.394(6) . ?
C33 C34 1.376(5) . ?
